data_7044390
loop_
_publ_author_name
'Duan, Rui-Huan Huan'
'Liu, Peng-Fei'
'Lin, Hua'
'Huang-Fu, Shang-Xiong'
'Wu, Li-Ming'

_publ_section_title
;
 Syntheses and characterization of three new sulfides with large band
 gaps: acentric Ba4Ga4SnS12, centric Ba12Sn4S23 and Ba7Sn3S13
;
_journal_name_full 'Dalton Trans.'
_journal_paper_doi 10.1039/C7DT03267F
_journal_year 2017
_chemical_formula_sum 'Ba7 S13 Sn3'
_chemical_formula_weight 1734.23
_chemical_name_systematic
; 
 ? 
;
_space_group_IT_number 62
_symmetry_cell_setting orthorhombic
_symmetry_space_group_name_Hall '-P 2ac 2n'
_symmetry_space_group_name_H-M 'P n m a'
_atom_sites_solution_primary direct
_atom_sites_solution_secondary difmap
_audit_creation_method SHELXL-97
_audit_update_record
;
2017-08-25 deposited with the CCDC.
2017-10-02 downloaded from the CCDC.
;
_cell_angle_alpha 90.00
_cell_angle_beta 90.00
_cell_angle_gamma 90.00
_cell_formula_units_Z 4
_cell_length_a 12.386(5)
_cell_length_b 24.173(11)
_cell_length_c 8.872(4)
_cell_measurement_reflns_used 7750
_cell_measurement_temperature 293(2)
_cell_measurement_theta_max 27.4855
_cell_measurement_theta_min 2.2956
_cell_volume 2656(2)
_computing_structure_refinement 'SHELXL-97 (Sheldrick, 1997)'
_computing_structure_solution 'SHELXS-97 (Sheldrick, 1990)'
_diffrn_ambient_temperature 293(2)
_diffrn_detector_area_resol_mean 28.5714
_diffrn_measured_fraction_theta_full 0.991
_diffrn_measured_fraction_theta_max 0.991
_diffrn_measurement_device_type Saturn724
_diffrn_measurement_method CCD_Profile_fitting
_diffrn_radiation_monochromator graphite
_diffrn_radiation_source 'fine-focus sealed tube'
_diffrn_radiation_type MoK\a
_diffrn_radiation_wavelength 0.71073
_diffrn_reflns_av_R_equivalents 0.0687
_diffrn_reflns_av_sigmaI/netI 0.0678
_diffrn_reflns_limit_h_max 15
_diffrn_reflns_limit_h_min -16
_diffrn_reflns_limit_k_max 31
_diffrn_reflns_limit_k_min -31
_diffrn_reflns_limit_l_max 7
_diffrn_reflns_limit_l_min -11
_diffrn_reflns_number 21134
_diffrn_reflns_theta_full 27.47
_diffrn_reflns_theta_max 27.47
_diffrn_reflns_theta_min 2.45
_exptl_absorpt_coefficient_mu 13.973
_exptl_absorpt_correction_T_max 1.0000
_exptl_absorpt_correction_T_min 0.4670
_exptl_absorpt_correction_type multi-scan
_exptl_crystal_colour 'light Yellow'
_exptl_crystal_density_diffrn 4.336
_exptl_crystal_density_method 'not measured'
_exptl_crystal_description block
_exptl_crystal_F_000 3000
_exptl_crystal_size_max 0.2000
_exptl_crystal_size_mid 0.2000
_exptl_crystal_size_min 0.2000
_refine_diff_density_max 2.275
_refine_diff_density_min -2.375
_refine_diff_density_rms 0.601
_refine_ls_extinction_method SHELXL
_refine_ls_goodness_of_fit_ref 1.082
_refine_ls_matrix_type full
_refine_ls_number_parameters 134
_refine_ls_number_reflns 3091
_refine_ls_number_restraints 0
_refine_ls_restrained_S_all 1.082
_refine_ls_R_factor_all 0.0578
_refine_ls_R_factor_gt 0.0459
_refine_ls_shift/su_max 0.000
_refine_ls_shift/su_mean 0.000
_refine_ls_structure_factor_coef Fsqd
_refine_ls_weighting_details 'calc w=1/[\s^2^(Fo^2^)+(0.0390P)^2^+150.0000P] where P=(Fo^2^+2Fc^2^)/3'
_refine_ls_weighting_scheme calc
_refine_ls_wR_factor_gt 0.0970
_refine_ls_wR_factor_ref 0.1377
_reflns_number_gt 2813
_reflns_number_total 3091
_reflns_threshold_expression >2sigma(I)
_cod_data_source_file c7dt03267f2.cif
_cod_data_source_block a_CCDC1
_cod_depositor_comments
;
The following automatic conversions were performed:

'_exptl_absorpt_correction_type' value 'Multi-scan' changed to
'multi-scan' according to
/home/data/users/saulius/crontab/automatic-downloads/rss-feeds/RSC/lib/dictionaries/cif_core.dic
dictionary named 'cif_core.dic' version 2.4.2 from 2011-04-26.

Automatic conversion script
Id: cif_fix_values 4973 2017-02-22 13:04:09Z antanas 
;
_cod_original_sg_symbol_H-M p_n_m_a
_cod_database_code 7044390

loop_
_symmetry_equiv_pos_as_xyz
'x, y, z'
'-x+1/2, -y, z+1/2'
'-x, y+1/2, -z'
'x+1/2, -y+1/2, -z+1/2'
'-x, -y, -z'
'x-1/2, y, -z-1/2'
'x, -y-1/2, z'
'-x-1/2, y-1/2, z-1/2'

loop_
_atom_site_label
_atom_site_type_symbol
_atom_site_fract_x
_atom_site_fract_y
_atom_site_fract_z
_atom_site_U_iso_or_equiv
_atom_site_adp_type
_atom_site_occupancy
_atom_site_symmetry_multiplicity
_atom_site_calc_flag
_atom_site_refinement_flags
Ba1 Ba 1.31172(7) 0.53498(3) 0.11907(10) 0.0189(2) Uani 1 1 d .
Ba2 Ba 1.0230(3) 0.65943(16) 0.0814(12) 0.0208(8) Uani 0.88(5) 1 d P
Ba3 Ba 0.86149(11) 0.7500 0.60360(14) 0.0236(3) Uani 1 2 d S
Ba4 Ba 0.66075(15) 0.65341(18) -0.1025(7) 0.0262(8) Uani 0.93(2) 1 d P
Ba4' Ba 0.6550(14) 0.637(2) -0.048(6) 0.012(9) Uani 0.06(2) 1 d P
Ba2' Ba 1.016(4) 0.650(4) 0.124(11) 0.028(12) Uani 0.11(5) 1 d P
Sn1 Sn 0.74284(10) 0.7500 0.19572(15) 0.0152(3) Uani 1 2 d S
Sn2 Sn 1.04898(7) 0.44948(4) 0.20116(11) 0.0170(2) Uani 1 1 d .
S1 S 0.8435(4) 0.7500 -0.0342(6) 0.0187(10) Uani 1 2 d S
S2 S 1.1092(5) 0.7500 -0.1696(7) 0.0320(13) Uani 1 2 d S
S3 S 1.5786(3) 0.53747(14) 0.1855(4) 0.0191(7) Uani 1 1 d .
S4 S 0.5520(4) 0.7500 0.1427(6) 0.0221(10) Uani 1 2 d S
S5 S 1.1367(3) 0.56904(14) -0.1416(4) 0.0194(7) Uani 1 1 d .
S6 S 0.7799(3) 0.66749(15) 0.3230(5) 0.0277(8) Uani 1 1 d .
S7 S 1.1613(3) 0.43037(15) -0.0104(4) 0.0214(7) Uani 1 1 d .
S8 S 1.4097(3) 0.62152(15) -0.1216(5) 0.0273(8) Uani 1 1 d .

loop_
_atom_site_aniso_label
_atom_site_aniso_U_11
_atom_site_aniso_U_22
_atom_site_aniso_U_33
_atom_site_aniso_U_23
_atom_site_aniso_U_13
_atom_site_aniso_U_12
Ba1 0.0167(4) 0.0174(4) 0.0227(4) 0.0016(3) -0.0005(3) -0.0001(3)
Ba2 0.0189(7) 0.0185(9) 0.025(2) -0.0047(9) -0.0024(9) -0.0013(7)
Ba3 0.0278(7) 0.0212(6) 0.0219(6) 0.000 0.0068(5) 0.000
Ba4 0.0234(6) 0.0170(10) 0.0382(17) -0.0063(13) -0.0052(7) -0.0005(5)
Ba4' 0.013(7) 0.007(12) 0.017(16) -0.002(11) -0.005(6) -0.009(6)
Ba2' 0.020(8) 0.035(17) 0.028(19) -0.020(15) -0.010(10) 0.016(9)
Sn1 0.0150(6) 0.0150(6) 0.0157(6) 0.000 -0.0002(5) 0.000
Sn2 0.0149(5) 0.0151(4) 0.0211(5) -0.0010(4) -0.0004(4) -0.0007(3)
S1 0.019(2) 0.021(2) 0.017(2) 0.000 0.0048(19) 0.000
S2 0.029(3) 0.034(3) 0.032(3) 0.000 0.012(2) 0.000
S3 0.0191(16) 0.0173(15) 0.0208(17) 0.0024(13) 0.0015(13) -0.0041(13)
S4 0.014(2) 0.029(3) 0.023(3) 0.000 -0.002(2) 0.000
S5 0.0169(16) 0.0189(15) 0.0225(17) 0.0033(13) -0.0008(14) -0.0035(13)
S6 0.0282(19) 0.0164(16) 0.039(2) 0.0051(16) 0.0048(17) 0.0087(14)
S7 0.0186(16) 0.0195(15) 0.0260(19) -0.0013(14) 0.0008(14) -0.0006(13)
S8 0.029(2) 0.0192(16) 0.034(2) -0.0073(15) 0.0094(17) -0.0039(15)

loop_
_atom_type_symbol
_atom_type_description
_atom_type_scat_dispersion_real
_atom_type_scat_dispersion_imag
_atom_type_scat_source
S S 0.1246 0.1234 'International Tables Vol C Tables 4.2.6.8 and 6.1.1.4'
Sn Sn -0.6537 1.4246 'International Tables Vol C Tables 4.2.6.8 and 6.1.1.4'
Ba Ba -0.3244 2.2819 'International Tables Vol C Tables 4.2.6.8 and 6.1.1.4'

loop_
_geom_angle_atom_site_label_1
_geom_angle_atom_site_label_2
_geom_angle_atom_site_label_3
_geom_angle
_geom_angle_site_symmetry_1
_geom_angle_site_symmetry_3
S8 Ba1 S6 60.91(10) . 6_656
S8 Ba1 S5 67.58(10) . .
S6 Ba1 S5 77.58(10) 6_656 .
S8 Ba1 S7 118.21(10) . .
S6 Ba1 S7 136.72(10) 6_656 .
S5 Ba1 S7 65.10(9) . .
S8 Ba1 S5 146.49(10) . 2_765
S6 Ba1 S5 131.19(10) 6_656 2_765
S5 Ba1 S5 139.64(4) . 2_765
S7 Ba1 S5 75.91(9) . 2_765
S8 Ba1 S3 74.58(10) . .
S6 Ba1 S3 94.21(9) 6_656 .
S5 Ba1 S3 140.43(9) . .
S7 Ba1 S3 128.47(9) . .
S5 Ba1 S3 73.43(8) 2_765 .
S8 Ba1 S3 130.66(10) . 6_556
S6 Ba1 S3 78.36(10) 6_656 6_556
S5 Ba1 S3 77.99(9) . 6_556
S7 Ba1 S3 73.31(9) . 6_556
S5 Ba1 S3 81.41(9) 2_765 6_556
S3 Ba1 S3 138.85(4) . 6_556
S8 Ba1 S7 116.23(10) . 2_765
S6 Ba1 S7 67.62(10) 6_656 2_765
S5 Ba1 S7 133.17(9) . 2_765
S7 Ba1 S7 124.86(9) . 2_765
S5 Ba1 S7 63.57(9) 2_765 2_765
S3 Ba1 S7 74.34(9) . 2_765
S3 Ba1 S7 65.36(9) 6_556 2_765
S8 Ba1 S3 70.55(9) . 5_865
S6 Ba1 S3 131.27(10) 6_656 5_865
S5 Ba1 S3 80.63(9) . 5_865
S7 Ba1 S3 64.66(9) . 5_865
S5 Ba1 S3 92.28(9) 2_765 5_865
S3 Ba1 S3 76.24(10) . 5_865
S3 Ba1 S3 137.74(6) 6_556 5_865
S7 Ba1 S3 146.17(9) 2_765 5_865
S8 Ba1 Sn2 140.94(8) . .
S6 Ba1 Sn2 112.78(8) 6_656 .
S5 Ba1 Sn2 73.42(7) . .
S7 Ba1 Sn2 37.19(7) . .
S5 Ba1 Sn2 69.23(6) 2_765 .
S3 Ba1 Sn2 142.50(7) . .
S3 Ba1 Sn2 37.15(6) 6_556 .
S7 Ba1 Sn2 91.81(7) 2_765 .
S3 Ba1 Sn2 101.65(6) 5_865 .
S8 Ba1 Sn2 109.16(8) . 6_656
S6 Ba1 Sn2 122.79(8) 6_656 6_656
S5 Ba1 Sn2 156.00(7) . 6_656
S7 Ba1 Sn2 99.10(7) . 6_656
S5 Ba1 Sn2 37.46(6) 2_765 6_656
S3 Ba1 Sn2 37.09(6) . 6_656
S3 Ba1 Sn2 116.18(7) 6_556 6_656
S7 Ba1 Sn2 70.41(6) 2_765 6_656
S3 Ba1 Sn2 76.10(7) 5_865 6_656
Sn2 Ba1 Sn2 105.53(4) . 6_656
S8 Ba1 Ba4' 120.2(8) . 5_765
S6 Ba1 Ba4' 178.6(5) 6_656 5_765
S5 Ba1 Ba4' 101.9(6) . 5_765
S7 Ba1 Ba4' 42.2(3) . 5_765
S5 Ba1 Ba4' 48.5(8) 2_765 5_765
S3 Ba1 Ba4' 87.0(2) . 5_765
S3 Ba1 Ba4' 100.2(6) 6_556 5_765
S7 Ba1 Ba4' 112.1(8) 2_765 5_765
S3 Ba1 Ba4' 49.8(8) 5_865 5_765
Sn2 Ba1 Ba4' 65.8(4) . 5_765
Sn2 Ba1 Ba4' 58.0(5) 6_656 5_765
S7 Ba2 S5 74.67(14) 5_765 .
S7 Ba2 S1 84.74(16) 5_765 .
S5 Ba2 S1 123.3(4) . .
S7 Ba2 S6 140.87(17) 5_765 6_656
S5 Ba2 S6 77.24(12) . 6_656
S1 Ba2 S6 133.93(15) . 6_656
S7 Ba2 S2 123.1(3) 5_765 .
S5 Ba2 S2 84.0(2) . .
S1 Ba2 S2 64.3(2) . .
S6 Ba2 S2 79.75(17) 6_656 .
S7 Ba2 S4 132.1(3) 5_765 6_656
S5 Ba2 S4 147.66(19) . 6_656
S1 Ba2 S4 82.15(14) . 6_656
S6 Ba2 S4 70.45(18) 6_656 6_656
S2 Ba2 S4 91.44(14) . 6_656
S7 Ba2 S3 72.60(14) 5_765 6_556
S5 Ba2 S3 73.91(12) . 6_556
S1 Ba2 S3 147.1(2) . 6_556
S6 Ba2 S3 73.81(18) 6_656 6_556
S2 Ba2 S3 148.55(16) . 6_556
S4 Ba2 S3 95.4(3) 6_656 6_556
S7 Ba2 Sn2 39.11(10) 5_765 5_765
S5 Ba2 Sn2 39.34(10) . 5_765
S1 Ba2 Sn2 95.7(2) . 5_765
S6 Ba2 Sn2 116.31(14) 6_656 5_765
S2 Ba2 Sn2 95.3(3) . 5_765
S4 Ba2 Sn2 171.2(2) 6_656 5_765
S3 Ba2 Sn2 81.78(10) 6_556 5_765
S7 Ba2 Sn1 161.3(3) 5_765 6_656
S5 Ba2 Sn1 111.74(12) . 6_656
S1 Ba2 Sn1 104.44(11) . 6_656
S6 Ba2 Sn1 35.61(9) 6_656 6_656
S2 Ba2 Sn1 75.59(13) . 6_656
S4 Ba2 Sn1 36.85(11) 6_656 6_656
S3 Ba2 Sn1 91.9(2) 6_556 6_656
Sn2 Ba2 Sn1 151.03(13) 5_765 6_656
S7 Ba2 Ba2 132.51(11) 5_765 7_575
S5 Ba2 Ba2 131.97(15) . 7_575
S1 Ba2 Ba2 48.19(9) . 7_575
S6 Ba2 Ba2 86.62(9) 6_656 7_575
S2 Ba2 Ba2 48.44(12) . 7_575
S4 Ba2 Ba2 48.49(17) 6_656 7_575
S3 Ba2 Ba2 143.52(14) 6_556 7_575
Sn2 Ba2 Ba2 134.70(14) 5_765 7_575
Sn1 Ba2 Ba2 56.95(9) 6_656 7_575
S7 Ba2 Ba4' 111.1(5) 5_765 6_656
S5 Ba2 Ba4' 108.8(7) . 6_656
S1 Ba2 Ba4' 127.9(7) . 6_656
S6 Ba2 Ba4' 54.4(3) 6_656 6_656
S2 Ba2 Ba4' 125.7(4) . 6_656
S4 Ba2 Ba4' 49.8(8) 6_656 6_656
S3 Ba2 Ba4' 46.8(7) 6_556 6_656
Sn2 Ba2 Ba4' 128.5(8) 5_765 6_656
Sn1 Ba2 Ba4' 50.4(5) 6_656 6_656
Ba2 Ba2 Ba4' 96.8(7) 7_575 6_656
S7 Ba2 Ba4 93.5(2) 5_765 6_655
S5 Ba2 Ba4 41.96(14) . 6_655
S1 Ba2 Ba4 89.1(3) . 6_655
S6 Ba2 Ba4 83.16(17) 6_656 6_655
S2 Ba2 Ba4 43.51(15) . 6_655
S4 Ba2 Ba4 131.89(18) 6_656 6_655
S3 Ba2 Ba4 115.31(13) 6_556 6_655
Sn2 Ba2 Ba4 56.29(15) 5_765 6_655
Sn1 Ba2 Ba4 102.79(14) 6_656 6_655
Ba2 Ba2 Ba4 91.82(7) 7_575 6_655
Ba4' Ba2 Ba4 135.8(4) 6_656 6_655
S8 Ba3 S8 157.47(15) 6_556 4_465
S8 Ba3 S2 100.15(8) 6_556 6_556
S8 Ba3 S2 100.15(8) 4_465 6_556
S8 Ba3 S4 84.02(8) 6_556 6_656
S8 Ba3 S4 84.02(8) 4_465 6_656
S2 Ba3 S4 147.82(15) 6_556 6_656
S8 Ba3 S1 87.86(8) 6_556 1_556
S8 Ba3 S1 87.86(8) 4_465 1_556
S2 Ba3 S1 75.43(14) 6_556 1_556
S4 Ba3 S1 136.75(14) 6_656 1_556
S8 Ba3 S6 60.65(10) 6_556 .
S8 Ba3 S6 132.77(11) 4_465 .
S2 Ba3 S6 80.81(12) 6_556 .
S4 Ba3 S6 73.51(11) 6_656 .
S1 Ba3 S6 136.17(9) 1_556 .
S8 Ba3 S6 132.77(11) 6_556 7_575
S8 Ba3 S6 60.65(10) 4_465 7_575
S2 Ba3 S6 80.81(11) 6_556 7_575
S4 Ba3 S6 73.51(11) 6_656 7_575
S1 Ba3 S6 136.17(9) 1_556 7_575
S6 Ba3 S6 73.18(13) . 7_575
S8 Ba3 S2 79.31(7) 6_556 1_556
S8 Ba3 S2 79.31(7) 4_465 1_556
S2 Ba3 S2 136.13(6) 6_556 1_556
S4 Ba3 S2 76.06(14) 6_656 1_556
S1 Ba3 S2 60.70(13) 1_556 1_556
S6 Ba3 S2 131.34(9) . 1_556
S6 Ba3 S2 131.34(9) 7_575 1_556
S8 Ba3 Sn1 96.76(8) 6_556 .
S8 Ba3 Sn1 96.76(8) 4_465 .
S2 Ba3 Sn1 78.51(12) 6_556 .
S4 Ba3 Sn1 69.31(10) 6_656 .
S1 Ba3 Sn1 153.94(10) 1_556 .
S6 Ba3 Sn1 36.59(7) . .
S6 Ba3 Sn1 36.59(7) 7_575 .
S2 Ba3 Sn1 145.36(10) 1_556 .
S8 Ba3 Ba4 62.95(9) 6_556 1_556
S8 Ba3 Ba4 127.73(9) 4_465 1_556
S2 Ba3 Ba4 47.08(9) 6_556 1_556
S4 Ba3 Ba4 146.88(3) 6_656 1_556
S1 Ba3 Ba4 49.76(7) 1_556 1_556
S6 Ba3 Ba4 87.30(8) . 1_556
S6 Ba3 Ba4 126.96(9) 7_575 1_556
S2 Ba3 Ba4 98.69(10) 1_556 1_556
Sn1 Ba3 Ba4 110.18(6) . 1_556
S8 Ba3 Ba4 127.73(9) 6_556 7_576
S8 Ba3 Ba4 62.95(9) 4_465 7_576
S2 Ba3 Ba4 47.08(9) 6_556 7_576
S4 Ba3 Ba4 146.88(3) 6_656 7_576
S1 Ba3 Ba4 49.76(7) 1_556 7_576
S6 Ba3 Ba4 126.96(9) . 7_576
S6 Ba3 Ba4 87.30(8) 7_575 7_576
S2 Ba3 Ba4 98.69(10) 1_556 7_576
Sn1 Ba3 Ba4 110.18(6) . 7_576
Ba4 Ba3 Ba4 65.89(5) 1_556 7_576
S8 Ba3 Ba4 46.98(9) 6_556 6_656
S8 Ba3 Ba4 111.30(10) 4_465 6_656
S2 Ba3 Ba4 146.31(5) 6_556 6_656
S4 Ba3 Ba4 51.50(8) 6_656 6_656
S1 Ba3 Ba4 93.48(11) 1_556 6_656
S6 Ba3 Ba4 86.33(12) . 6_656
S6 Ba3 Ba4 124.85(9) 7_575 6_656
S2 Ba3 Ba4 45.07(11) 1_556 6_656
Sn1 Ba3 Ba4 108.43(9) . 6_656
Ba4 Ba3 Ba4 101.63(5) 1_556 6_656
Ba4 Ba3 Ba4 141.37(6) 7_576 6_656
Ba4' Ba4 S5 98.6(15) . 6
Ba4' Ba4 S2 159.0(19) . 6
S5 Ba4 S2 89.88(19) 6 6
Ba4' Ba4 S7 55.6(18) . 5_765
S5 Ba4 S7 82.87(11) 6 5_765
S2 Ba4 S7 145.1(2) 6 5_765
Ba4' Ba4 S8 77.4(17) . 1_455
S5 Ba4 S8 72.95(10) 6 1_455
S2 Ba4 S8 87.00(16) 6 1_455
S7 Ba4 S8 122.6(2) 5_765 1_455
Ba4' Ba4 S1 112.0(15) . .
S5 Ba4 S1 132.2(2) 6 .
S2 Ba4 S1 74.54(17) 6 .
S7 Ba4 S1 85.24(10) 5_765 .
S8 Ba4 S1 147.42(11) 1_455 .
Ba4' Ba4 S4 83.6(18) . .
S5 Ba4 S4 151.11(11) 6 .
S2 Ba4 S4 79.91(15) 6 .
S7 Ba4 S4 120.33(19) 5_765 .
S8 Ba4 S4 79.54(11) 1_455 .
S1 Ba4 S4 71.05(11) . .
Ba4' Ba4 Sn1 82.4(15) . .
S5 Ba4 Sn1 169.49(9) 6 .
S2 Ba4 Sn1 92.71(13) 6 .
S7 Ba4 Sn1 89.21(11) 5_765 .
S8 Ba4 Sn1 117.34(11) 1_455 .
S1 Ba4 Sn1 39.63(9) . .
S4 Ba4 Sn1 39.34(9) . .
Ba4' Ba4 Sn2 82.9(15) . 2_664
S5 Ba4 Sn2 36.88(7) 6 2_664
S2 Ba4 Sn2 92.84(12) 6 2_664
S7 Ba4 Sn2 101.12(12) 5_765 2_664
S8 Ba4 Sn2 36.61(7) 1_455 2_664
S1 Ba4 Sn2 164.6(2) . 2_664
S4 Ba4 Sn2 116.15(10) . 2_664
Sn1 Ba4 Sn2 152.85(14) . 2_664
Ba4' Ba4 Ba3 151.0(17) . 1_554
S5 Ba4 Ba3 88.17(16) 6 1_554
S2 Ba4 Ba3 47.57(15) 6 1_554
S7 Ba4 Ba3 97.89(11) 5_765 1_554
S8 Ba4 Ba3 131.28(19) 1_455 1_554
S1 Ba4 Ba3 48.01(12) . 1_554
S4 Ba4 Ba3 103.88(13) . 1_554
Sn1 Ba4 Ba3 86.07(9) . 1_554
Sn2 Ba4 Ba3 116.75(14) 2_664 1_554
Ba4' Ba4 Ba3 103.7(19) . 6_556
S5 Ba4 Ba3 105.70(9) 6 6_556
S2 Ba4 Ba3 55.44(13) 6 6_556
S7 Ba4 Ba3 159.0(2) 5_765 6_556
S8 Ba4 Ba3 46.20(7) 1_455 6_556
S1 Ba4 Ba3 101.73(11) . 6_556
S4 Ba4 Ba3 46.62(9) . 6_556
Sn1 Ba4 Ba3 84.09(4) . 6_556
Sn2 Ba4 Ba3 77.33(4) 2_664 6_556
Ba3 Ba4 Ba3 101.46(13) 1_554 6_556
Ba4' Ba4 Ba1 54.1(16) . 5_765
S5 Ba4 Ba1 47.20(9) 6 5_765
S2 Ba4 Ba1 137.07(13) 6 5_765
S7 Ba4 Ba1 47.04(9) 5_765 5_765
S8 Ba4 Ba1 80.28(11) 1_455 5_765
S1 Ba4 Ba1 131.17(9) . 5_765
S4 Ba4 Ba1 136.2(2) . 5_765
Sn1 Ba4 Ba1 129.52(16) . 5_765
Sn2 Ba4 Ba1 54.13(5) 2_664 5_765
Ba3 Ba4 Ba1 118.63(6) 1_554 5_765
Ba3 Ba4 Ba1 126.46(8) 6_556 5_765
Ba4 Ba4' S7 114(2) . 5_765
Ba4 Ba4' S8 91(2) . 1_455
S7 Ba4' S8 137.9(17) 5_765 1_455
Ba4 Ba4' S5 70.4(18) . 6
S7 Ba4' S5 85.2(5) 5_765 6
S8 Ba4' S5 72.0(5) 1_455 6
Ba4 Ba4' S3 165.5(18) . 1_455
S7 Ba4' S3 72.3(16) 5_765 1_455
S8 Ba4' S3 76.4(11) 1_455 1_455
S5 Ba4' S3 98.0(11) 6 1_455
Ba4 Ba4' S4 86(2) . .
S7 Ba4' S4 131.2(11) 5_765 .
S8 Ba4' S4 80.8(5) 1_455 .
S5 Ba4' S4 143.0(18) 6 .
S3 Ba4' S4 99.3(13) 1_455 .
Ba4 Ba4' S1 58.8(16) . .
S7 Ba4' S1 84.9(5) 5_765 .
S8 Ba4' S1 137.0(18) 1_455 .
S5 Ba4' S1 117.7(17) 6 .
S3 Ba4' S1 135.7(14) 1_455 .
S4 Ba4' S1 68.0(6) . .
Ba4 Ba4' Sn1 88(2) . .
S7 Ba4' Sn1 94.8(7) 5_765 .
S8 Ba4' Sn1 120.3(6) 1_455 .
S5 Ba4' Sn1 156(2) 6 .
S3 Ba4' Sn1 104.9(14) 1_455 .
S4 Ba4' Sn1 39.6(2) . .
S1 Ba4' Sn1 38.6(3) . .
Ba4 Ba4' Sn2 88.1(19) . 2_664
S7 Ba4' Sn2 107.8(8) 5_765 2_664
S8 Ba4' Sn2 36.91(19) 1_455 2_664
S5 Ba4' Sn2 37.24(18) 6 2_664
S3 Ba4' Sn2 77.5(8) 1_455 2_664
S4 Ba4' Sn2 117.2(6) . 2_664
S1 Ba4' Sn2 147(2) . 2_664
Sn1 Ba4' Sn2 156.7(8) . 2_664
Ba4 Ba4' Ba2' 135(2) . 6_556
S7 Ba4' Ba2' 102.1(19) 5_765 6_556
S8 Ba4' Ba2' 78.1(15) 1_455 6_556
S5 Ba4' Ba2' 142(2) 6 6_556
S3 Ba4' Ba2' 50.9(15) 1_455 6_556
S4 Ba4' Ba2' 48.9(11) . 6_556
S1 Ba4' Ba2' 100.6(17) . 6_556
Sn1 Ba4' Ba2' 62.0(17) . 6_556
Sn2 Ba4' Ba2' 106.4(19) 2_664 6_556
Ba4 Ba4' Ba1 119.0(18) . 5_765
S7 Ba4' Ba1 52.0(7) 5_765 5_765
S8 Ba4' Ba1 86.7(7) 1_455 5_765
S5 Ba4' Ba1 51.3(5) 6 5_765
S3 Ba4' Ba1 53.4(8) 1_455 5_765
S4 Ba4' Ba1 152.3(19) . 5_765
S1 Ba4' Ba1 133.5(5) . 5_765
Sn1 Ba4' Ba1 142.6(16) . 5_765
Sn2 Ba4' Ba1 57.2(4) 2_664 5_765
Ba2' Ba4' Ba1 104(2) 6_556 5_765
Ba4 Ba4' Ba2 133(2) . 6_556
S7 Ba4' Ba2 101.0(17) 5_765 6_556
S8 Ba4' Ba2 81.5(8) 1_455 6_556
S5 Ba4' Ba2 145.6(13) 6 6_556
S3 Ba4' Ba2 53.6(8) 1_455 6_556
S4 Ba4' Ba2 47.0(5) . 6_556
S1 Ba4' Ba2 96.6(4) . 6_556
Sn1 Ba4' Ba2 58.1(5) . 6_556
Sn2 Ba4' Ba2 110.4(9) 2_664 6_556
Ba2' Ba4' Ba2 4.0(16) 6_556 6_556
Ba1 Ba4' Ba2 106.8(16) 5_765 6_556
S7 Ba2' S4 141(2) 5_765 6_656
S7 Ba2' S3 79(3) 5_765 6_556
S4 Ba2' S3 105(2) 6_656 6_556
S7 Ba2' S6 145.0(12) 5_765 6_656
S4 Ba2' S6 71.2(9) 6_656 6_656
S3 Ba2' S6 78.5(11) 6_556 6_656
S7 Ba2' S5 74.0(6) 5_765 .
S4 Ba2' S5 145(3) 6_656 .
S3 Ba2' S5 77.0(11) 6_556 .
S6 Ba2' S5 74.8(11) 6_656 .
S7 Ba2' S6 69.1(17) 5_765 .
S4 Ba2' S6 72.4(10) 6_656 .
S3 Ba2' S6 92(3) 6_556 .
S6 Ba2' S6 138.4(17) 6_656 .
S5 Ba2' S6 143(2) . .
S7 Ba2' S1 82.6(7) 5_765 .
S4 Ba2' S1 80.0(14) 6_656 .
S3 Ba2' S1 156(3) 6_556 .
S6 Ba2' S1 124(4) 6_656 .
S5 Ba2' S1 113(3) . .
S6 Ba2' S1 66.8(5) . .
S7 Ba2' Sn2 38.2(3) 5_765 5_765
S4 Ba2' Sn2 170(3) 6_656 5_765
S3 Ba2' Sn2 85.2(15) 6_556 5_765
S6 Ba2' Sn2 112.9(13) 6_656 5_765
S5 Ba2' Sn2 38.1(3) . 5_765
S6 Ba2' Sn2 106.5(16) . 5_765
S1 Ba2' Sn2 90.2(13) . 5_765
S7 Ba2' Sn1 176(4) 5_765 6_656
S4 Ba2' Sn1 36.7(6) 6_656 6_656
S3 Ba2' Sn1 97.3(11) 6_556 6_656
S6 Ba2' Sn1 35.4(6) 6_656 6_656
S5 Ba2' Sn1 108.1(19) . 6_656
S6 Ba2' Sn1 108.5(8) . 6_656
S1 Ba2' Sn1 100(2) . 6_656
Sn2 Ba2' Sn1 145(3) 5_765 6_656
S7 Ba2' Ba4' 123(4) 5_765 6_656
S4 Ba2' Ba4' 54.1(12) 6_656 6_656
S3 Ba2' Ba4' 51.5(15) 6_556 6_656
S6 Ba2' Ba4' 58.3(8) 6_656 6_656
S5 Ba2' Ba4' 113.7(14) . 6_656
S6 Ba2' Ba4' 84(2) . 6_656
S1 Ba2' Ba4' 131.8(11) . 6_656
Sn2 Ba2' Ba4' 136(3) 5_765 6_656
Sn1 Ba2' Ba4' 52.8(6) 6_656 6_656
S7 Ba2' Ba1 50.6(19) 5_765 6_556
S4 Ba2' Ba1 103(3) 6_656 6_556
S3 Ba2' Ba1 49.3(18) 6_556 6_556
S6 Ba2' Ba1 125(3) 6_656 6_556
S5 Ba2' Ba1 104(2) . 6_556
S6 Ba2' Ba1 47.4(16) . 6_556
S1 Ba2' Ba1 107.1(16) . 6_556
Sn2 Ba2' Ba1 82.7(18) 5_765 6_556
Sn1 Ba2' Ba1 125(2) 6_656 6_556
Ba4' Ba2' Ba1 74(2) 6_656 6_556
S7 Ba2' Ba1 100.4(14) 5_765 .
S4 Ba2' Ba1 110.5(7) 6_656 .
S3 Ba2' Ba1 47.0(4) 6_556 .
S6 Ba2' Ba1 45.2(4) 6_656 .
S5 Ba2' Ba1 45.3(3) . .
S6 Ba2' Ba1 139(4) . .
S1 Ba2' Ba1 153(3) . .
Sn2 Ba2' Ba1 77.3(5) 5_765 .
Sn1 Ba2' Ba1 79.1(5) 6_656 .
Ba4' Ba2' Ba1 68.5(11) 6_656 .
Ba1 Ba2' Ba1 95(2) 6_556 .
S6 Sn1 S6 117.1(2) . 7_575
S6 Sn1 S1 108.04(12) . .
S6 Sn1 S1 108.04(12) 7_575 .
S6 Sn1 S4 106.68(12) . .
S6 Sn1 S4 106.68(12) 7_575 .
S1 Sn1 S4 110.17(19) . .
S6 Sn1 Ba4' 73.0(11) . .
S6 Sn1 Ba4' 169.4(10) 7_575 .
S1 Sn1 Ba4' 69.4(9) . .
S4 Sn1 Ba4' 65.9(3) . .
S6 Sn1 Ba4' 169.4(10) . 7_575
S6 Sn1 Ba4' 73.0(11) 7_575 7_575
S1 Sn1 Ba4' 69.4(9) . 7_575
S4 Sn1 Ba4' 65.9(3) . 7_575
Ba4' Sn1 Ba4' 97(2) . 7_575
S6 Sn1 Ba4 81.95(15) . .
S6 Sn1 Ba4 160.91(16) 7_575 .
S1 Sn1 Ba4 61.95(13) . .
S4 Sn1 Ba4 65.65(10) . .
Ba4' Sn1 Ba4 9.7(11) . .
Ba4' Sn1 Ba4 88.0(12) 7_575 .
S6 Sn1 Ba4 160.91(16) . 7_575
S6 Sn1 Ba4 81.95(15) 7_575 7_575
S1 Sn1 Ba4 61.95(13) . 7_575
S4 Sn1 Ba4 65.65(10) . 7_575
Ba4' Sn1 Ba4 88.0(12) . 7_575
Ba4' Sn1 Ba4 9.7(11) 7_575 7_575
Ba4 Sn1 Ba4 79.0(2) . 7_575
S6 Sn1 Ba3 58.56(11) . .
S6 Sn1 Ba3 58.56(11) 7_575 .
S1 Sn1 Ba3 126.46(13) . .
S4 Sn1 Ba3 123.37(14) . .
Ba4' Sn1 Ba3 131.5(11) . .
Ba4' Sn1 Ba3 131.5(11) 7_575 .
Ba4 Sn1 Ba3 140.50(10) . .
Ba4 Sn1 Ba3 140.50(10) 7_575 .
S6 Sn1 Ba2 55.26(12) . 6_556
S6 Sn1 Ba2 111.14(18) 7_575 6_556
S1 Sn1 Ba2 140.71(15) . 6_556
S4 Sn1 Ba2 55.32(13) . 6_556
Ba4' Sn1 Ba2 71.5(10) . 6_556
Ba4' Sn1 Ba2 119.8(3) 7_575 6_556
Ba4 Sn1 Ba2 79.64(18) . 6_556
Ba4 Sn1 Ba2 120.91(10) 7_575 6_556
Ba3 Sn1 Ba2 78.40(14) . 6_556
S6 Sn1 Ba2 111.14(18) . 4_465
S6 Sn1 Ba2 55.26(12) 7_575 4_465
S1 Sn1 Ba2 140.71(15) . 4_465
S4 Sn1 Ba2 55.32(13) . 4_465
Ba4' Sn1 Ba2 119.8(3) . 4_465
Ba4' Sn1 Ba2 71.5(9) 7_575 4_465
Ba4 Sn1 Ba2 120.91(10) . 4_465
Ba4 Sn1 Ba2 79.64(18) 7_575 4_465
Ba3 Sn1 Ba2 78.40(14) . 4_465
Ba2 Sn1 Ba2 66.09(18) 6_556 4_465
S6 Sn1 Ba2' 55.6(4) . 6_556
S6 Sn1 Ba2' 117.1(18) 7_575 6_556
S1 Sn1 Ba2' 134.5(18) . 6_556
S4 Sn1 Ba2' 52.7(7) . 6_556
Ba4' Sn1 Ba2' 65(2) . 6_556
Ba4' Sn1 Ba2' 118.3(6) 7_575 6_556
Ba4 Sn1 Ba2' 73.2(18) . 6_556
Ba4 Sn1 Ba2' 118.2(8) 7_575 6_556
Ba3 Sn1 Ba2' 84.0(16) . 6_556
Ba2 Sn1 Ba2' 6.4(17) 6_556 6_556
Ba2 Sn1 Ba2' 70.0(13) 4_465 6_556
S3 Sn2 S7 114.59(13) 6_556 .
S3 Sn2 S8 109.36(14) 6_556 2_765
S7 Sn2 S8 104.76(14) . 2_765
S3 Sn2 S5 114.02(13) 6_556 5_765
S7 Sn2 S5 110.48(13) . 5_765
S8 Sn2 S5 102.49(13) 2_765 5_765
S3 Sn2 Ba2 161.42(17) 6_556 5_765
S7 Sn2 Ba2 58.32(13) . 5_765
S8 Sn2 Ba2 89.22(17) 2_765 5_765
S5 Sn2 Ba2 59.58(11) 5_765 5_765
S3 Sn2 Ba2' 155.3(19) 6_556 5_765
S7 Sn2 Ba2' 53.7(15) . 5_765
S8 Sn2 Ba2' 95.1(18) 2_765 5_765
S5 Sn2 Ba2' 61.2(8) 5_765 5_765
Ba2 Sn2 Ba2' 6.6(19) 5_765 5_765
S3 Sn2 Ba1 58.67(9) 6_556 .
S7 Sn2 Ba1 58.08(9) . .
S8 Sn2 Ba1 108.90(10) 2_765 .
S5 Sn2 Ba1 148.39(9) 5_765 .
Ba2 Sn2 Ba1 116.33(11) 5_765 .
Ba2' Sn2 Ba1 111.3(17) 5_765 .
S3 Sn2 Ba1 58.28(9) 6_556 6_556
S7 Sn2 Ba1 149.15(10) . 6_556
S8 Sn2 Ba1 105.75(11) 2_765 6_556
S5 Sn2 Ba1 58.09(9) 5_765 6_556
Ba2 Sn2 Ba1 117.62(7) 5_765 6_556
Ba2' Sn2 Ba1 118.6(6) 5_765 6_556
Ba1 Sn2 Ba1 114.74(4) . 6_556
S3 Sn2 Ba4' 109.5(11) 6_556 2_665
S7 Sn2 Ba4' 135.3(10) . 2_665
S8 Sn2 Ba4' 52.1(3) 2_765 2_665
S5 Sn2 Ba4' 54.2(5) 5_765 2_665
Ba2 Sn2 Ba4' 81.5(11) 5_765 2_665
Ba2' Sn2 Ba4' 88(2) 5_765 2_665
Ba1 Sn2 Ba4' 155.7(8) . 2_665
Ba1 Sn2 Ba4' 64.8(8) 6_556 2_665
S3 Sn2 Ba4 118.16(14) 6_556 2_665
S7 Sn2 Ba4 127.06(13) . 2_665
S8 Sn2 Ba4 53.39(11) 2_765 2_665
S5 Sn2 Ba4 50.02(10) 5_765 2_665
Ba2 Sn2 Ba4 72.52(17) 5_765 2_665
Ba2' Sn2 Ba4 79(2) 5_765 2_665
Ba1 Sn2 Ba4 161.44(7) . 2_665
Ba1 Sn2 Ba4 70.39(7) 6_556 2_665
Ba4' Sn2 Ba4 8.9(10) 2_665 2_665
Sn1 S1 Ba3 152.5(2) . 1_554
Sn1 S1 Ba2 95.0(2) . 7_575
Ba3 S1 Ba2 105.4(2) 1_554 7_575
Sn1 S1 Ba2 95.0(2) . .
Ba3 S1 Ba2 105.4(2) 1_554 .
Ba2 S1 Ba2 83.62(18) 7_575 .
Sn1 S1 Ba4 78.42(14) . .
Ba3 S1 Ba4 82.22(15) 1_554 .
Ba2 S1 Ba4 172.2(3) 7_575 .
Ba2 S1 Ba4 92.85(10) . .
Sn1 S1 Ba4 78.42(14) . 7_575
Ba3 S1 Ba4 82.22(15) 1_554 7_575
Ba2 S1 Ba4 92.85(10) 7_575 7_575
Ba2 S1 Ba4 172.2(3) . 7_575
Ba4 S1 Ba4 89.79(18) . 7_575
Sn1 S1 Ba2' 88.6(17) . 7_575
Ba3 S1 Ba2' 110.9(13) 1_554 7_575
Ba2 S1 Ba2' 6.5(17) 7_575 7_575
Ba2 S1 Ba2' 85.5(11) . 7_575
Ba4 S1 Ba2' 166.7(15) . 7_575
Ba4 S1 Ba2' 90.2(13) 7_575 7_575
Sn1 S1 Ba2' 88.6(17) . .
Ba3 S1 Ba2' 110.9(13) 1_554 .
Ba2 S1 Ba2' 85.5(11) 7_575 .
Ba2 S1 Ba2' 6.5(17) . .
Ba4 S1 Ba2' 90.2(13) . .
Ba4 S1 Ba2' 166.7(15) 7_575 .
Ba2' S1 Ba2' 87(2) 7_575 .
Sn1 S1 Ba4' 71.9(7) . .
Ba3 S1 Ba4' 90.6(9) 1_554 .
Ba2 S1 Ba4' 163.1(11) 7_575 .
Ba2 S1 Ba4' 86.9(8) . .
Ba4 S1 Ba4' 9.2(9) . .
Ba4 S1 Ba4' 94.8(8) 7_575 .
Ba2' S1 Ba4' 158.4(15) 7_575 .
Ba2' S1 Ba4' 83.6(17) . .
Sn1 S1 Ba4' 71.9(7) . 7_575
Ba3 S1 Ba4' 90.6(9) 1_554 7_575
Ba2 S1 Ba4' 86.9(8) 7_575 7_575
Ba2 S1 Ba4' 163.1(11) . 7_575
Ba4 S1 Ba4' 94.8(8) . 7_575
Ba4 S1 Ba4' 9.2(9) 7_575 7_575
Ba2' S1 Ba4' 83.6(17) 7_575 7_575
Ba2' S1 Ba4' 158.4(15) . 7_575
Ba4' S1 Ba4' 98.7(12) . 7_575
Ba4 S2 Ba4 95.49(17) 6_655 4_564
Ba4 S2 Ba3 85.35(14) 6_655 6_656
Ba4 S2 Ba3 85.35(14) 4_564 6_656
Ba4 S2 Ba2 90.41(12) 6_655 .
Ba4 S2 Ba2 171.56(19) 4_564 .
Ba3 S2 Ba2 101.17(18) 6_656 .
Ba4 S2 Ba2 171.56(19) 6_655 7_575
Ba4 S2 Ba2 90.41(12) 4_564 7_575
Ba3 S2 Ba2 101.17(18) 6_656 7_575
Ba2 S2 Ba2 83.1(2) . 7_575
Ba4 S2 Ba3 79.49(15) 6_655 1_554
Ba4 S2 Ba3 79.49(15) 4_564 1_554
Ba3 S2 Ba3 157.3(2) 6_656 1_554
Ba2 S2 Ba3 95.71(18) . 1_554
Ba2 S2 Ba3 95.71(18) 7_575 1_554
Sn2 S3 Ba2' 119.0(5) 6_656 6_656
Sn2 S3 Ba4' 163.2(3) 6_656 1_655
Ba2' S3 Ba4' 77.6(6) 6_656 1_655
Sn2 S3 Ba1 84.62(10) 6_656 .
Ba2' S3 Ba1 82.6(14) 6_656 .
Ba4' S3 Ba1 100.6(5) 1_655 .
Sn2 S3 Ba1 84.19(10) 6_656 6_656
Ba2' S3 Ba1 87.4(15) 6_656 6_656
Ba4' S3 Ba1 95.2(5) 1_655 6_656
Ba1 S3 Ba1 159.01(12) . 6_656
Sn2 S3 Ba1 86.50(10) 6_656 5_865
Ba2' S3 Ba1 154.3(5) 6_656 5_865
Ba4' S3 Ba1 76.8(3) 1_655 5_865
Ba1 S3 Ba1 103.76(10) . 5_865
Ba1 S3 Ba1 93.21(9) 6_656 5_865
Sn2 S3 Ba2 116.80(18) 6_656 6_656
Ba2' S3 Ba2 4.3(13) 6_656 6_656
Ba4' S3 Ba2 79.7(3) 1_655 6_656
Ba1 S3 Ba2 85.89(10) . 6_656
Ba1 S3 Ba2 83.40(12) 6_656 6_656
Ba1 S3 Ba2 155.80(15) 5_865 6_656
Sn1 S4 Ba2' 90.7(12) . 6_556
Sn1 S4 Ba2' 90.7(12) . 4_465
Ba2' S4 Ba2' 98(4) 6_556 4_465
Sn1 S4 Ba3 148.5(2) . 6_556
Ba2' S4 Ba3 110(2) 6_556 6_556
Ba2' S4 Ba3 110(2) 4_465 6_556
Sn1 S4 Ba2 87.83(15) . 6_556
Ba2' S4 Ba2 8(2) 6_556 6_556
Ba2' S4 Ba2 90(2) 4_465 6_556
Ba3 S4 Ba2 115.05(15) 6_556 6_556
Sn1 S4 Ba2 87.83(15) . 4_465
Ba2' S4 Ba2 90(2) 6_556 4_465
Ba2' S4 Ba2 8(2) 4_465 4_465
Ba3 S4 Ba2 115.05(15) 6_556 4_465
Ba2 S4 Ba2 83.0(3) 6_556 4_465
Sn1 S4 Ba4' 74.5(3) . .
Ba2' S4 Ba4' 77(2) 6_556 .
Ba2' S4 Ba4' 164(2) 4_465 .
Ba3 S4 Ba4' 86.4(7) 6_556 .
Ba2 S4 Ba4' 83.2(12) 6_556 .
Ba2 S4 Ba4' 157.9(9) 4_465 .
Sn1 S4 Ba4' 74.5(3) . 7_575
Ba2' S4 Ba4' 164(2) 6_556 7_575
Ba2' S4 Ba4' 77(2) 4_465 7_575
Ba3 S4 Ba4' 86.4(7) 6_556 7_575
Ba2 S4 Ba4' 157.9(9) 6_556 7_575
Ba2 S4 Ba4' 83.2(12) 4_465 7_575
Ba4' S4 Ba4' 104(2) . 7_575
Sn1 S4 Ba4 75.01(11) . .
Ba2' S4 Ba4 87.2(18) 6_556 .
Ba2' S4 Ba4 165.0(7) 4_465 .
Ba3 S4 Ba4 81.88(12) 6_556 .
Ba2 S4 Ba4 93.49(19) 6_556 .
Ba2 S4 Ba4 162.63(18) 4_465 .
Ba4' S4 Ba4 10.3(11) . .
Ba4' S4 Ba4 94.6(13) 7_575 .
Sn1 S4 Ba4 75.01(11) . 7_575
Ba2' S4 Ba4 165.0(7) 6_556 7_575
Ba2' S4 Ba4 87.2(18) 4_465 7_575
Ba3 S4 Ba4 81.88(12) 6_556 7_575
Ba2 S4 Ba4 162.63(18) 6_556 7_575
Ba2 S4 Ba4 93.49(19) 4_465 7_575
Ba4' S4 Ba4 94.6(13) . 7_575
Ba4' S4 Ba4 10.3(11) 7_575 7_575
Ba4 S4 Ba4 84.8(3) . 7_575
Sn2 S5 Ba4 93.10(13) 5_765 6_655
Sn2 S5 Ba4' 88.6(5) 5_765 6_655
Ba4 S5 Ba4' 11.0(11) 6_655 6_655
Sn2 S5 Ba2 81.08(13) 5_765 .
Ba4 S5 Ba2 92.6(2) 6_655 .
Ba4' S5 Ba2 101.8(12) 6_655 .
Sn2 S5 Ba1 137.92(14) 5_765 .
Ba4 S5 Ba1 128.75(14) 6_655 .
Ba4' S5 Ba1 133.3(5) 6_655 .
Ba2 S5 Ba1 91.48(19) . .
Sn2 S5 Ba1 84.45(10) 5_765 2_764
Ba4 S5 Ba1 90.65(16) 6_655 2_764
Ba4' S5 Ba1 80.2(13) 6_655 2_764
Ba2 S5 Ba1 165.32(14) . 2_764
Ba1 S5 Ba1 97.62(9) . 2_764
Sn2 S5 Ba2' 80.7(8) 5_765 .
Ba4 S5 Ba2' 100(2) 6_655 .
Ba4' S5 Ba2' 109(2) 6_655 .
Ba2 S5 Ba2' 7(2) . .
Ba1 S5 Ba2' 86.9(10) . .
Ba1 S5 Ba2' 162.2(18) 2_764 .
Sn1 S6 Ba1 159.38(18) . 6_556
Sn1 S6 Ba2 89.14(15) . 6_556
Ba1 S6 Ba2 91.03(12) 6_556 6_556
Sn1 S6 Ba2' 89.0(6) . 6_556
Ba1 S6 Ba2' 88.4(12) 6_556 6_556
Ba2 S6 Ba2' 8(2) 6_556 6_556
Sn1 S6 Ba3 84.84(12) . .
Ba1 S6 Ba3 115.53(12) 6_556 .
Ba2 S6 Ba3 97.8(2) 6_556 .
Ba2' S6 Ba3 106(2) 6_556 .
Sn1 S6 Ba2' 91.3(19) . .
Ba1 S6 Ba2' 81.9(18) 6_556 .
Ba2 S6 Ba2' 160.8(5) 6_556 .
Ba2' S6 Ba2' 153(2) 6_556 .
Ba3 S6 Ba2' 101.4(5) . .
Sn2 S7 Ba4' 115.7(12) . 5_765
Sn2 S7 Ba2' 88.0(16) . 5_765
Ba4' S7 Ba2' 105.2(12) 5_765 5_765
Sn2 S7 Ba4 106.41(17) . 5_765
Ba4' S7 Ba4 10.4(12) 5_765 5_765
Ba2' S7 Ba4 101.2(13) 5_765 5_765
Sn2 S7 Ba2 82.57(18) . 5_765
Ba4' S7 Ba2 102.4(7) 5_765 5_765
Ba2' S7 Ba2 8(2) 5_765 5_765
Ba4 S7 Ba2 97.17(16) 5_765 5_765
Sn2 S7 Ba1 84.73(11) . .
Ba4' S7 Ba1 85.9(6) 5_765 .
Ba2' S7 Ba1 168.6(6) 5_765 .
Ba4 S7 Ba1 89.27(11) 5_765 .
Ba2 S7 Ba1 166.95(18) 5_765 .
Sn2 S7 Ba1 140.31(14) . 2_764
Ba4' S7 Ba1 103.8(12) 5_765 2_764
Ba2' S7 Ba1 85(2) 5_765 2_764
Ba4 S7 Ba1 113.27(15) 5_765 2_764
Ba2 S7 Ba1 92.7(2) 5_765 2_764
Ba1 S7 Ba1 95.21(9) . 2_764
Sn2 S8 Ba4' 91.0(3) 2_764 1_655
Sn2 S8 Ba3 141.27(17) 2_764 6_656
Ba4' S8 Ba3 93.0(9) 1_655 6_656
Sn2 S8 Ba4 90.00(12) 2_764 1_655
Ba4' S8 Ba4 11.2(13) 1_655 1_655
Ba3 S8 Ba4 86.82(12) 6_656 1_655
Sn2 S8 Ba1 92.89(12) 2_764 .
Ba4' S8 Ba1 107.9(14) 1_655 .
Ba3 S8 Ba1 122.11(12) 6_656 .
Ba4 S8 Ba1 119.04(18) 1_655 .

loop_
_geom_bond_atom_site_label_1
_geom_bond_atom_site_label_2
_geom_bond_distance
_geom_bond_site_symmetry_2
Ba1 S8 3.227(4) .
Ba1 S6 3.268(4) 6_656
Ba1 S5 3.275(4) .
Ba1 S7 3.344(4) .
Ba1 S5 3.352(4) 2_765
Ba1 S3 3.359(4) .
Ba1 S3 3.368(4) 6_556
Ba1 S7 3.409(4) 2_765
Ba1 S3 3.494(4) 5_865
Ba1 Sn2 3.9233(18) .
Ba1 Sn2 3.9307(16) 6_656
Ba1 Ba4' 4.24(4) 5_765
Ba2 S7 3.212(5) 5_765
Ba2 S5 3.267(7) .
Ba2 S1 3.284(7) .
Ba2 S6 3.299(6) 6_656
Ba2 S2 3.300(10) .
Ba2 S4 3.304(9) 6_656
Ba2 S3 3.667(9) 6_556
Ba2 Sn2 3.743(7) 5_765
Ba2 Sn1 4.015(6) 6_656
Ba2 Ba2 4.379(8) 7_575
Ba2 Ba4' 4.48(5) 6_656
Ba2 Ba4 4.582(11) 6_655
Ba3 S8 3.167(4) 6_556
Ba3 S8 3.167(4) 4_465
Ba3 S2 3.179(7) 6_556
Ba3 S4 3.216(5) 6_656
Ba3 S1 3.221(5) 1_556
Ba3 S6 3.346(5) .
Ba3 S6 3.346(5) 7_575
Ba3 S2 3.669(7) 1_556
Ba3 Sn1 3.906(2) .
Ba3 Ba4 4.294(7) 1_556
Ba3 Ba4 4.294(7) 7_576
Ba3 Ba4 4.381(3) 6_656
Ba4 Ba4' 0.62(7) .
Ba4 S5 3.067(4) 6
Ba4 S2 3.155(8) 6
Ba4 S7 3.156(5) 5_765
Ba4 S8 3.208(5) 1_455
Ba4 S1 3.308(5) .
Ba4 S4 3.463(4) .
Ba4 Sn1 3.672(2) .
Ba4 Sn2 3.996(2) 2_664
Ba4 Ba3 4.294(7) 1_554
Ba4 Ba3 4.381(3) 6_556
Ba4 Ba1 4.569(5) 5_765
Ba4' S7 2.85(4) 5_765
Ba4' S8 3.131(17) 1_455
Ba4' S5 3.22(3) 6
Ba4' S3 3.32(7) 1_455
Ba4' S4 3.45(2) .
Ba4' S1 3.59(4) .
Ba4' Sn1 3.643(16) .
Ba4' Sn2 3.968(16) 2_664
Ba4' Ba2' 4.15(9) 6_556
Ba4' Ba1 4.24(4) 5_765
Ba4' Ba2 4.48(5) 6_556
Ba2' S7 3.10(6) 5_765
Ba2' S4 3.21(3) 6_656
Ba2' S3 3.30(11) 6_556
Ba2' S6 3.33(5) 6_656
Ba2' S5 3.41(4) .
Ba2' S6 3.44(8) .
Ba2' S1 3.52(7) .
Ba2' Sn2 3.84(3) 5_765
Ba2' Sn1 4.04(6) 6_656
Ba2' Ba4' 4.15(9) 6_656
Ba2' Ba1 4.39(13) 6_556
Sn1 S6 2.338(4) .
Sn1 S6 2.338(4) 7_575
Sn1 S1 2.391(5) .
Sn1 S4 2.410(5) .
Sn1 Ba4' 3.643(16) 7_575
Sn1 Ba4 3.672(2) 7_575
Sn1 Ba2 4.015(6) 6_556
Sn1 Ba2 4.015(6) 4_465
Sn1 Ba2' 4.04(6) 6_556
Sn2 S3 2.381(3) 6_556
Sn2 S7 2.381(4) .
Sn2 S8 2.383(4) 2_765
Sn2 S5 2.402(4) 5_765
Sn2 Ba2 3.743(7) 5_765
Sn2 Ba2' 3.84(3) 5_765
Sn2 Ba1 3.9307(16) 6_556
Sn2 Ba4' 3.968(16) 2_665
Sn2 Ba4 3.996(2) 2_665
S1 Ba3 3.221(5) 1_554
S1 Ba2 3.284(7) 7_575
S1 Ba4 3.308(5) 7_575
S1 Ba2' 3.52(7) 7_575
S1 Ba4' 3.59(4) 7_575
S2 Ba4 3.155(8) 6_655
S2 Ba4 3.155(8) 4_564
S2 Ba3 3.179(7) 6_656
S2 Ba2 3.300(10) 7_575
S2 Ba3 3.669(7) 1_554
S3 Sn2 2.381(3) 6_656
S3 Ba2' 3.30(11) 6_656
S3 Ba4' 3.32(7) 1_655
S3 Ba1 3.368(4) 6_656
S3 Ba1 3.494(4) 5_865
S3 Ba2 3.667(9) 6_656
S4 Ba2' 3.21(3) 6_556
S4 Ba2' 3.21(3) 4_465
S4 Ba3 3.216(5) 6_556
S4 Ba2 3.304(9) 6_556
S4 Ba2 3.304(9) 4_465
S4 Ba4' 3.45(2) 7_575
S4 Ba4 3.463(4) 7_575
S5 Sn2 2.402(4) 5_765
S5 Ba4 3.067(4) 6_655
S5 Ba4' 3.22(3) 6_655
S5 Ba1 3.352(4) 2_764
S6 Ba1 3.268(4) 6_556
S6 Ba2 3.299(6) 6_556
S6 Ba2' 3.33(5) 6_556
S7 Ba4' 2.85(4) 5_765
S7 Ba2' 3.10(6) 5_765
S7 Ba4 3.156(5) 5_765
S7 Ba2 3.212(5) 5_765
S7 Ba1 3.409(4) 2_764
S8 Sn2 2.383(4) 2_764
S8 Ba4' 3.131(17) 1_655
S8 Ba3 3.167(4) 6_656
S8 Ba4 3.208(5) 1_655
